data_1509258
loop_
_publ_author_name
'Carmen R. Maldonado'
'Miguel Quir\'os'
'Juan M. Salas'

_publ_contact_author_address
;
Departamento de Qu\'imica Inorg\'anica, Facultad de Ciencias,
c/ Severo Ochoa s/n, 18071 Granada, Spain
;
_publ_contact_author_email jsalas@ugr.es
_publ_contact_author_fax '34 958 248526'
_publ_contact_author_name 'Juan M. Salas'
_publ_contact_author_phone '34 958 248525'
_publ_section_title
;
 One-dimensional zinc(II) polymers with 4,6-dimethyl-1,2,3-triazolo[4,5-d]
 pyrimidin-5,7-dionato built by bipyridyl-based ligands acting as spacers
 both in the first and in the second sphere
;
_journal_name_full 'Inorganica Chimica Acta'
_journal_page_first 371
_journal_page_last 376
_journal_paper_doi 10.1016/j.ica.2010.09.048
_journal_volume 365
_journal_year 2011
_chemical_formula_moiety 'C24 H24 N12 O4 Zn'
_chemical_formula_sum 'C24 H24 N12 O4 Zn'
_chemical_formula_weight 609.92
_chemical_name_systematic
; 
 ? 
;
_space_group_IT_number 15
_symmetry_cell_setting monoclinic
_symmetry_space_group_name_Hall '-C 2yc'
_symmetry_space_group_name_H-M 'C 1 2/c 1'
_atom_sites_solution_hydrogens geom
_atom_sites_solution_primary heavy
_atom_sites_solution_secondary difmap
_audit_creation_method SHELXL-97
_cell_angle_alpha 90.00
_cell_angle_beta 115.511(5)
_cell_angle_gamma 90.00
_cell_formula_units_Z 8
_cell_length_a 20.684(6)
_cell_length_b 16.797(5)
_cell_length_c 16.731(5)
_cell_measurement_reflns_used 3183
_cell_measurement_temperature 100(2)
_cell_measurement_theta_max 24.5
_cell_measurement_theta_min 2.4
_cell_volume 5246(3)
_computing_cell_refinement 'Bruker SMART'
_computing_data_collection 'Bruker SMART (Bruker, 1999)'
_computing_data_reduction 'Bruker SAINT (Bruker, 1999)'
_computing_molecular_graphics 'Xtal_GX (Hall & du Boulay, 1997)'
_computing_publication_material SHELXL-97
_computing_structure_refinement 'SHELXL-97 (Sheldrick, 1997a)'
_computing_structure_solution 'SHELXS-97 (Sheldrick, 1997b)'
_diffrn_ambient_temperature 100(2)
_diffrn_detector_area_resol_mean 8.26
_diffrn_measured_fraction_theta_full 0.990
_diffrn_measured_fraction_theta_max 0.904
_diffrn_measurement_device_type 'Bruker SMART APEX CCD system'
_diffrn_measurement_method '\f and \w scans'
_diffrn_radiation_monochromator graphite
_diffrn_radiation_source 'fine-focus sealed tube'
_diffrn_radiation_type MoK\a
_diffrn_radiation_wavelength 0.71073
_diffrn_reflns_av_R_equivalents 0.0455
_diffrn_reflns_av_sigmaI/netI 0.0628
_diffrn_reflns_limit_h_max 26
_diffrn_reflns_limit_h_min -23
_diffrn_reflns_limit_k_max 15
_diffrn_reflns_limit_k_min -22
_diffrn_reflns_limit_l_max 20
_diffrn_reflns_limit_l_min -22
_diffrn_reflns_number 16414
_diffrn_reflns_theta_full 26.40
_diffrn_reflns_theta_max 28.34
_diffrn_reflns_theta_min 1.63
_diffrn_standards_decay_% 0.1
_diffrn_standards_number 212
_exptl_absorpt_coefficient_mu 0.994
_exptl_absorpt_correction_T_max 0.961
_exptl_absorpt_correction_T_min 0.764
_exptl_absorpt_correction_type multi-scan
_exptl_absorpt_process_details 'Bruker SADABS (Bruker, 1999)'
_exptl_crystal_colour colourless
_exptl_crystal_density_diffrn 1.545
_exptl_crystal_density_method 'not measured'
_exptl_crystal_description needle
_exptl_crystal_F_000 2512
_exptl_crystal_size_max 0.22
_exptl_crystal_size_mid 0.08
_exptl_crystal_size_min 0.04
_refine_diff_density_max 0.704
_refine_diff_density_min -0.408
_refine_diff_density_rms 0.079
_refine_ls_extinction_method none
_refine_ls_goodness_of_fit_ref 1.017
_refine_ls_hydrogen_treatment constr
_refine_ls_matrix_type full
_refine_ls_number_parameters 374
_refine_ls_number_reflns 5928
_refine_ls_number_restraints 0
_refine_ls_restrained_S_all 1.017
_refine_ls_R_factor_all 0.0765
_refine_ls_R_factor_gt 0.0516
_refine_ls_shift/su_max 0.001
_refine_ls_shift/su_mean 0.000
_refine_ls_structure_factor_coef Fsqd
_refine_ls_weighting_details 'calc w=1/[\s^2^(Fo^2^)+(0.0500P)^2^+6.5000P] where P=(Fo^2^+2Fc^2^)/3'
_refine_ls_weighting_scheme calc
_refine_ls_wR_factor_gt 0.1076
_refine_ls_wR_factor_ref 0.1165
_reflns_number_gt 4423
_reflns_number_total 5928
_reflns_threshold_expression I>2\s(I)
_cod_data_source_file znbpeax.cif
_cod_data_source_block znbpeax
_cod_original_sg_symbol_H-M 'C 2/c'
_cod_database_code 1509258
_cod_database_fobs_code 1509258

loop_
_symmetry_equiv_pos_as_xyz
'x, y, z'
'-x, y, -z+1/2'
'x+1/2, y+1/2, z'
'-x+1/2, y+1/2, -z+1/2'
'-x, -y, -z'
'x, -y, z-1/2'
'-x+1/2, -y+1/2, -z'
'x+1/2, -y+1/2, z-1/2'

loop_
_atom_site_label
_atom_site_type_symbol
_atom_site_fract_x
_atom_site_fract_y
_atom_site_fract_z
_atom_site_U_iso_or_equiv
_atom_site_adp_type
_atom_site_occupancy
_atom_site_symmetry_multiplicity
_atom_site_calc_flag
_atom_site_refinement_flags
Zn Zn 0.255942(18) 0.51533(2) 0.29854(2) 0.02031(11) Uani 1 1 d .
N1A N 0.15464(13) 0.41720(15) 0.32931(16) 0.0227(6) Uani 1 1 d .
N2A N 0.17232(13) 0.49150(15) 0.32171(16) 0.0229(6) Uani 1 1 d .
N3A N 0.12982(13) 0.54754(15) 0.33495(16) 0.0234(6) Uani 1 1 d .
C3AA C 0.08362(16) 0.50311(17) 0.35187(18) 0.0212(7) Uani 1 1 d .
N4A N 0.02827(13) 0.53067(15) 0.37026(17) 0.0232(6) Uani 1 1 d .
C4A C 0.01531(18) 0.61572(19) 0.3736(2) 0.0336(8) Uani 1 1 d .
H41A H -0.0216 0.6329 0.3161 0.040 Uiso 1 1 d R
H42A H 0.0596 0.6454 0.3872 0.040 Uiso 1 1 d R
H43A H -0.0010 0.6259 0.4197 0.040 Uiso 1 1 d R
C5A C -0.01542(16) 0.47673(19) 0.3846(2) 0.0248(7) Uani 1 1 d .
O5A O -0.06570(12) 0.49813(14) 0.39916(16) 0.0322(6) Uani 1 1 d .
N6A N 0.00040(13) 0.39526(15) 0.38193(16) 0.0228(6) Uani 1 1 d .
C6A C -0.04750(17) 0.3374(2) 0.3936(2) 0.0326(8) Uani 1 1 d .
H61A H -0.0737 0.3083 0.3382 0.039 Uiso 1 1 d R
H62A H -0.0816 0.3655 0.4099 0.039 Uiso 1 1 d R
H63A H -0.0195 0.2999 0.4407 0.039 Uiso 1 1 d R
C7A C 0.05594(16) 0.36301(19) 0.36490(19) 0.0227(7) Uani 1 1 d .
O7A O 0.06421(12) 0.29119(13) 0.36490(15) 0.0309(5) Uani 1 1 d .
C7AA C 0.09741(15) 0.42397(17) 0.34886(18) 0.0201(6) Uani 1 1 d .
N1B N 0.36826(14) 0.59718(16) 0.43979(16) 0.0267(6) Uani 1 1 d .
N2B N 0.34283(14) 0.52570(15) 0.40978(16) 0.0254(6) Uani 1 1 d .
N3B N 0.37879(14) 0.46414(16) 0.46530(17) 0.0266(6) Uani 1 1 d .
C3AB C 0.42904(16) 0.50233(18) 0.53308(19) 0.0237(7) Uani 1 1 d .
N4B N 0.48143(13) 0.46753(15) 0.60848(16) 0.0247(6) Uani 1 1 d .
C4B C 0.48110(17) 0.38183(19) 0.6221(2) 0.0302(7) Uani 1 1 d .
H41B H 0.4900 0.3542 0.5762 0.036 Uiso 1 1 d R
H42B H 0.4344 0.3656 0.6185 0.036 Uiso 1 1 d R
H43B H 0.5187 0.3680 0.6805 0.036 Uiso 1 1 d R
C5B C 0.53011(16) 0.51541(19) 0.6720(2) 0.0239(7) Uani 1 1 d .
O5B O 0.57743(11) 0.48855(13) 0.73925(15) 0.0302(5) Uani 1 1 d .
N6B N 0.52364(13) 0.59843(15) 0.65664(17) 0.0249(6) Uani 1 1 d .
C6B C 0.57754(17) 0.6490(2) 0.7237(2) 0.0316(8) Uani 1 1 d .
H61B H 0.6137 0.6648 0.7036 0.038 Uiso 1 1 d R
H62B H 0.6006 0.6192 0.7792 0.038 Uiso 1 1 d R
H63B H 0.5546 0.6967 0.7335 0.038 Uiso 1 1 d R
C7B C 0.47334(17) 0.6376(2) 0.5815(2) 0.0278(7) Uani 1 1 d .
O7B O 0.47453(13) 0.71009(14) 0.57473(16) 0.0397(6) Uani 1 1 d .
C7AB C 0.42467(16) 0.58338(18) 0.52007(19) 0.0223(6) Uani 1 1 d .
N1P N 0.24593(13) 0.61884(14) 0.23417(16) 0.0196(5) Uani 1 1 d .
C2P C 0.30530(15) 0.65398(17) 0.23573(19) 0.0199(6) Uani 1 1 d .
H2P H 0.3505 0.6416 0.2827 0.024 Uiso 1 1 d R
C3P C 0.30267(16) 0.70684(17) 0.17196(18) 0.0203(6) Uani 1 1 d .
H3P H 0.3454 0.7306 0.1751 0.024 Uiso 1 1 d R
C4P C 0.23699(16) 0.72538(17) 0.10264(19) 0.0195(6) Uani 1 1 d .
C5P C 0.17590(16) 0.69216(19) 0.1035(2) 0.0254(7) Uani 1 1 d .
H5P H 0.1300 0.7059 0.0589 0.031 Uiso 1 1 d R
C6P C 0.18204(16) 0.63923(19) 0.1693(2) 0.0246(7) Uani 1 1 d .
H6P H 0.1399 0.6164 0.1688 0.030 Uiso 1 1 d R
C7P C 0.23449(17) 0.77447(18) 0.02663(19) 0.0235(7) Uani 1 1 d .
H71P H 0.2628 0.8237 0.0491 0.028 Uiso 1 1 d R
H72P H 0.1844 0.7897 -0.0120 0.028 Uiso 1 1 d R
N1Q N 0.25294(12) 0.43824(15) 0.20333(16) 0.0203(5) Uani 1 1 d .
C2Q C 0.23209(15) 0.36199(19) 0.2031(2) 0.0243(7) Uani 1 1 d .
H2Q H 0.2246 0.3435 0.2522 0.029 Uiso 1 1 d R
C3Q C 0.22126(17) 0.31039(19) 0.1353(2) 0.0272(7) Uani 1 1 d .
H3Q H 0.2073 0.2570 0.1383 0.033 Uiso 1 1 d R
C4Q C 0.23076(15) 0.33572(18) 0.06176(19) 0.0215(6) Uani 1 1 d .
C5Q C 0.25294(16) 0.41354(19) 0.0631(2) 0.0262(7) Uani 1 1 d .
H5Q H 0.2609 0.4334 0.0150 0.031 Uiso 1 1 d R
C6Q C 0.26356(16) 0.46233(19) 0.13376(19) 0.0240(7) Uani 1 1 d .
H6Q H 0.2792 0.5154 0.1331 0.029 Uiso 1 1 d R
C7Q C 0.21880(16) 0.27965(18) -0.0130(2) 0.0249(7) Uani 1 1 d .
H71Q H 0.2145 0.3104 -0.0656 0.030 Uiso 1 1 d R
H72Q H 0.1735 0.2501 -0.0289 0.030 Uiso 1 1 d R

loop_
_atom_site_aniso_label
_atom_site_aniso_U_11
_atom_site_aniso_U_22
_atom_site_aniso_U_33
_atom_site_aniso_U_23
_atom_site_aniso_U_13
_atom_site_aniso_U_12
Zn 0.0264(2) 0.01775(19) 0.01918(18) 0.00199(14) 0.01204(15) 0.00013(15)
N1A 0.0253(13) 0.0232(15) 0.0243(13) 0.0036(11) 0.0149(11) 0.0020(11)
N2A 0.0272(14) 0.0187(14) 0.0254(13) 0.0027(11) 0.0138(11) 0.0021(11)
N3A 0.0267(14) 0.0208(14) 0.0233(13) 0.0012(10) 0.0111(12) 0.0006(11)
C3AA 0.0232(15) 0.0207(17) 0.0176(14) 0.0009(11) 0.0068(13) 0.0008(12)
N4A 0.0223(13) 0.0190(14) 0.0285(14) -0.0024(11) 0.0110(11) 0.0040(11)
C4A 0.0324(18) 0.0259(19) 0.045(2) -0.0046(16) 0.0192(16) 0.0019(15)
C5A 0.0208(15) 0.0293(18) 0.0220(15) 0.0026(13) 0.0070(13) 0.0019(14)
O5A 0.0254(12) 0.0343(14) 0.0415(13) 0.0012(10) 0.0189(11) 0.0078(10)
N6A 0.0195(13) 0.0241(14) 0.0267(13) 0.0024(11) 0.0117(11) 0.0039(11)
C6A 0.0314(18) 0.032(2) 0.0401(19) 0.0080(15) 0.0208(16) 0.0033(15)
C7A 0.0247(16) 0.0237(18) 0.0202(15) 0.0009(12) 0.0102(13) 0.0028(13)
O7A 0.0362(13) 0.0173(12) 0.0474(14) 0.0046(10) 0.0256(12) 0.0021(10)
C7AA 0.0230(15) 0.0193(16) 0.0196(14) 0.0011(12) 0.0109(13) 0.0027(12)
N1B 0.0317(15) 0.0266(15) 0.0210(13) 0.0031(11) 0.0105(12) -0.0015(12)
N2B 0.0305(14) 0.0238(15) 0.0221(13) 0.0023(11) 0.0117(12) 0.0002(12)
N3B 0.0337(15) 0.0230(15) 0.0256(14) -0.0018(11) 0.0152(12) -0.0025(12)
C3AB 0.0256(16) 0.0245(18) 0.0235(15) -0.0020(12) 0.0128(14) -0.0025(13)
N4B 0.0270(14) 0.0204(15) 0.0257(14) 0.0050(11) 0.0106(12) 0.0018(11)
C4B 0.0300(17) 0.0226(18) 0.0330(18) 0.0016(14) 0.0089(15) -0.0041(14)
C5B 0.0226(15) 0.0238(16) 0.0292(16) 0.0034(14) 0.0148(14) 0.0019(13)
O5B 0.0239(11) 0.0269(13) 0.0331(12) 0.0082(10) 0.0058(10) 0.0033(10)
N6B 0.0234(13) 0.0230(14) 0.0268(13) 0.0048(11) 0.0096(11) 0.0034(11)
C6B 0.0295(18) 0.0245(18) 0.0324(18) -0.0020(14) 0.0055(15) -0.0035(14)
C7B 0.0314(17) 0.0264(19) 0.0255(16) -0.0009(13) 0.0123(14) 0.0002(14)
O7B 0.0521(16) 0.0188(13) 0.0383(14) 0.0004(10) 0.0101(12) -0.0004(11)
C7AB 0.0267(16) 0.0176(16) 0.0262(15) 0.0036(12) 0.0147(14) 0.0018(12)
N1P 0.0229(13) 0.0165(13) 0.0196(12) 0.0009(10) 0.0095(11) -0.0007(10)
C2P 0.0187(14) 0.0199(16) 0.0198(14) -0.0034(12) 0.0070(12) 0.0001(12)
C3P 0.0238(15) 0.0174(16) 0.0228(15) -0.0015(12) 0.0130(13) -0.0017(12)
C4P 0.0254(15) 0.0145(15) 0.0197(14) -0.0010(11) 0.0107(13) 0.0009(12)
C5P 0.0211(16) 0.0272(18) 0.0224(15) 0.0037(13) 0.0042(13) 0.0029(13)
C6P 0.0211(15) 0.0271(18) 0.0250(16) 0.0018(13) 0.0093(13) -0.0029(13)
C7P 0.0312(17) 0.0180(16) 0.0218(15) 0.0027(12) 0.0118(13) -0.0026(13)
N1Q 0.0214(13) 0.0184(13) 0.0234(12) 0.0018(10) 0.0119(11) 0.0014(10)
C2Q 0.0280(17) 0.0230(17) 0.0279(16) 0.0039(13) 0.0176(14) 0.0018(13)
C3Q 0.0327(18) 0.0172(17) 0.0380(18) 0.0007(13) 0.0211(16) 0.0001(13)
C4Q 0.0200(15) 0.0205(16) 0.0241(15) -0.0016(12) 0.0096(13) 0.0041(12)
C5Q 0.0296(17) 0.0302(19) 0.0213(15) 0.0025(13) 0.0134(14) 0.0013(14)
C6Q 0.0299(17) 0.0196(16) 0.0245(16) 0.0017(12) 0.0135(14) -0.0016(13)
C7Q 0.0250(16) 0.0231(17) 0.0264(16) -0.0025(13) 0.0110(14) 0.0040(13)

loop_
_atom_type_symbol
_atom_type_description
_atom_type_scat_dispersion_real
_atom_type_scat_dispersion_imag
_atom_type_scat_source
C C 0.0033 0.0016 'International Tables Vol C Tables 4.2.6.8 and 6.1.1.4'
H H 0.0000 0.0000 'International Tables Vol C Tables 4.2.6.8 and 6.1.1.4'
N N 0.0061 0.0033 'International Tables Vol C Tables 4.2.6.8 and 6.1.1.4'
O O 0.0106 0.0060 'International Tables Vol C Tables 4.2.6.8 and 6.1.1.4'
Zn Zn 0.2839 1.4301 'International Tables Vol C Tables 4.2.6.8 and 6.1.1.4'

loop_
_geom_angle_atom_site_label_1
_geom_angle_atom_site_label_2
_geom_angle_atom_site_label_3
_geom_angle
_geom_angle_site_symmetry_1
_geom_angle_site_symmetry_3
N2B Zn N2A 110.79(11) . .
N2B Zn N1P 105.83(10) . .
N2A Zn N1P 112.64(10) . .
N2B Zn N1Q 120.44(10) . .
N2A Zn N1Q 106.97(10) . .
N1P Zn N1Q 99.78(10) . .
N2A N1A C7AA 104.4(2) . .
N1A N2A N3A 114.2(2) . .
N1A N2A Zn 120.89(19) . .
N3A N2A Zn 124.85(19) . .
C3AA N3A N2A 102.6(2) . .
N3A C3AA C7AA 110.9(3) . .
N3A C3AA N4A 126.5(3) . .
C7AA C3AA N4A 122.6(3) . .
C5A N4A C3AA 119.2(3) . .
C5A N4A C4A 119.6(3) . .
C3AA N4A C4A 121.2(3) . .
N4A C4A H41A 109.2 . .
N4A C4A H42A 109.8 . .
H41A C4A H42A 109.5 . .
N4A C4A H43A 109.5 . .
H41A C4A H43A 109.5 . .
H42A C4A H43A 109.5 . .
O5A C5A N4A 121.5(3) . .
O5A C5A N6A 121.4(3) . .
N4A C5A N6A 117.1(3) . .
C7A N6A C5A 126.9(3) . .
C7A N6A C6A 115.6(3) . .
C5A N6A C6A 117.4(2) . .
N6A C6A H61A 109.6 . .
N6A C6A H62A 109.2 . .
H61A C6A H62A 109.5 . .
N6A C6A H63A 109.7 . .
H61A C6A H63A 109.5 . .
H62A C6A H63A 109.5 . .
O7A C7A N6A 120.6(3) . .
O7A C7A C7AA 127.7(3) . .
N6A C7A C7AA 111.7(3) . .
N1A C7AA C3AA 107.9(3) . .
N1A C7AA C7A 129.6(3) . .
C3AA C7AA C7A 122.5(3) . .
N2B N1B C7AB 104.5(2) . .
N1B N2B N3B 114.6(2) . .
N1B N2B Zn 119.6(2) . .
N3B N2B Zn 125.6(2) . .
C3AB N3B N2B 102.1(2) . .
N3B C3AB C7AB 111.7(3) . .
N3B C3AB N4B 126.2(3) . .
C7AB C3AB N4B 122.2(3) . .
C5B N4B C3AB 118.9(3) . .
C5B N4B C4B 120.7(3) . .
C3AB N4B C4B 120.2(3) . .
N4B C4B H41B 109.3 . .
N4B C4B H42B 109.6 . .
H41B C4B H42B 109.5 . .
N4B C4B H43B 109.5 . .
H41B C4B H43B 109.5 . .
H42B C4B H43B 109.5 . .
O5B C5B N4B 122.1(3) . .
O5B C5B N6B 120.6(3) . .
N4B C5B N6B 117.3(3) . .
C7B N6B C5B 127.0(3) . .
C7B N6B C6B 116.1(3) . .
C5B N6B C6B 116.9(2) . .
N6B C6B H61B 109.5 . .
N6B C6B H62B 109.1 . .
H61B C6B H62B 109.5 . .
N6B C6B H63B 109.8 . .
H61B C6B H63B 109.5 . .
H62B C6B H63B 109.5 . .
O7B C7B N6B 120.8(3) . .
O7B C7B C7AB 127.5(3) . .
N6B C7B C7AB 111.6(3) . .
N1B C7AB C3AB 107.1(3) . .
N1B C7AB C7B 130.0(3) . .
C3AB C7AB C7B 123.0(3) . .
C6P N1P C2P 118.3(2) . .
C6P N1P Zn 119.5(2) . .
C2P N1P Zn 118.97(19) . .
N1P C2P C3P 122.4(3) . .
N1P C2P H2P 118.8 . .
C3P C2P H2P 118.8 . .
C2P C3P C4P 119.4(3) . .
C2P C3P H3P 120.3 . .
C4P C3P H3P 120.2 . .
C5P C4P C3P 117.9(3) . .
C5P C4P C7P 122.1(3) . .
C3P C4P C7P 119.7(3) . .
C6P C5P C4P 119.8(3) . .
C6P C5P H5P 120.1 . .
C4P C5P H5P 120.1 . .
N1P C6P C5P 122.0(3) . .
N1P C6P H6P 119.0 . .
C5P C6P H6P 119.1 . .
C4P C7P C7P 109.1(3) . 7_565
C4P C7P H71P 109.9 . .
C7P C7P H71P 109.8 7_565 .
C4P C7P H72P 109.9 . .
C7P C7P H72P 109.9 7_565 .
H71P C7P H72P 108.3 . .
C6Q N1Q C2Q 117.2(3) . .
C6Q N1Q Zn 121.9(2) . .
C2Q N1Q Zn 120.5(2) . .
N1Q C2Q C3Q 122.7(3) . .
N1Q C2Q H2Q 118.6 . .
C3Q C2Q H2Q 118.7 . .
C2Q C3Q C4Q 120.3(3) . .
C2Q C3Q H3Q 119.9 . .
C4Q C3Q H3Q 119.8 . .
C5Q C4Q C3Q 116.5(3) . .
C5Q C4Q C7Q 122.8(3) . .
C3Q C4Q C7Q 120.7(3) . .
C6Q C5Q C4Q 120.4(3) . .
C6Q C5Q H5Q 119.8 . .
C4Q C5Q H5Q 119.7 . .
N1Q C6Q C5Q 122.8(3) . .
N1Q C6Q H6Q 118.6 . .
C5Q C6Q H6Q 118.6 . .
C4Q C7Q C7Q 110.7(3) . 7
C4Q C7Q H71Q 109.5 . .
C7Q C7Q H71Q 109.5 7 .
C4Q C7Q H72Q 109.6 . .
C7Q C7Q H72Q 109.5 7 .
H71Q C7Q H72Q 108.1 . .

loop_
_geom_bond_atom_site_label_1
_geom_bond_atom_site_label_2
_geom_bond_distance
_geom_bond_site_symmetry_2
Zn N2B 1.960(3) .
Zn N2A 1.970(3) .
Zn N1P 2.008(2) .
Zn N1Q 2.033(2) .
N1A N2A 1.322(3) .
N1A C7AA 1.362(4) .
N2A N3A 1.369(3) .
N3A C3AA 1.335(4) .
C3AA C7AA 1.365(4) .
C3AA N4A 1.387(4) .
N4A C5A 1.372(4) .
N4A C4A 1.459(4) .
C4A H41A 0.9800 .
C4A H42A 0.9800 .
C4A H43A 0.9800 .
C5A O5A 1.219(4) .
C5A N6A 1.412(4) .
N6A C7A 1.406(4) .
N6A C6A 1.460(4) .
C6A H61A 0.9800 .
C6A H62A 0.9800 .
C6A H63A 0.9800 .
C7A O7A 1.218(4) .
C7A C7AA 1.433(4) .
N1B N2B 1.320(4) .
N1B C7AB 1.367(4) .
N2B N3B 1.375(4) .
N3B C3AB 1.328(4) .
C3AB C7AB 1.376(4) .
C3AB N4B 1.389(4) .
N4B C5B 1.367(4) .
N4B C4B 1.458(4) .
C4B H41B 0.9800 .
C4B H42B 0.9800 .
C4B H43B 0.9800 .
C5B O5B 1.216(4) .
C5B N6B 1.414(4) .
N6B C7B 1.404(4) .
N6B C6B 1.466(4) .
C6B H61B 0.9800 .
C6B H62B 0.9800 .
C6B H63B 0.9800 .
C7B O7B 1.223(4) .
C7B C7AB 1.417(4) .
N1P C6P 1.344(4) .
N1P C2P 1.352(4) .
C2P C3P 1.371(4) .
C2P H2P 0.9500 .
C3P C4P 1.389(4) .
C3P H3P 0.9500 .
C4P C5P 1.387(4) .
C4P C7P 1.498(4) .
C5P C6P 1.378(4) .
C5P H5P 0.9500 .
C6P H6P 0.9500 .
C7P C7P 1.541(6) 7_565
C7P H71P 0.9900 .
C7P H72P 0.9900 .
N1Q C6Q 1.337(4) .
N1Q C2Q 1.351(4) .
C2Q C3Q 1.368(4) .
C2Q H2Q 0.9500 .
C3Q C4Q 1.393(4) .
C3Q H3Q 0.9500 .
C4Q C5Q 1.382(4) .
C4Q C7Q 1.499(4) .
C5Q C6Q 1.376(4) .
C5Q H5Q 0.9500 .
C6Q H6Q 0.9500 .
C7Q C7Q 1.537(6) 7
C7Q H71Q 0.9900 .
C7Q H72Q 0.9900 .
